data_2212714
loop_
_publ_author_name
'Zinczuk, Juan'
'Ruveda, Edmundo A.'
'Thompson, Hugh W.'
'Lalancette, Roger A.'

_publ_section_title
;
 (+)-Santonide, a sesquiterpenoid enol lactone derived from
 <i>Artemisia</i>
;
_journal_coeditor_code TK2133
_journal_issue 3
_journal_name_full 'Acta Crystallographica Section E'
_journal_page_first o1490
_journal_page_last o1491
_journal_paper_doi 10.1107/S1600536807007982
_journal_volume 63
_journal_year 2007
_chemical_formula_iupac 'C15 H18 O3'
_chemical_formula_moiety 'C15 H18 O3'
_chemical_formula_sum 'C15 H18 O3'
_chemical_formula_weight 246.29
_chemical_melting_point 403
_chemical_name_common (+)-santonide
_chemical_name_systematic
;
(1R,3aS,6aS,9S)-(+)-\a,3a,7-trimethyl-5-oxo-1,4-ethanoperhydropentalene-
1,8-carbolactone
;
_space_group_IT_number 19
_symmetry_cell_setting orthorhombic
_symmetry_space_group_name_Hall 'P 2ac 2ab'
_symmetry_space_group_name_H-M 'P 21 21 21'
_atom_sites_solution_hydrogens difmap
_atom_sites_solution_primary direct
_atom_sites_solution_secondary difmap
_audit_creation_method SHELXL-97
_cell_angle_alpha 90
_cell_angle_beta 90
_cell_angle_gamma 90
_cell_formula_units_Z 4
_cell_length_a 7.8611(2)
_cell_length_b 12.0650(3)
_cell_length_c 13.1038(4)
_cell_measurement_reflns_used 4812
_cell_measurement_temperature 100(2)
_cell_measurement_theta_max 65.0
_cell_measurement_theta_min 3.4
_cell_volume 1242.82(6)
_computing_cell_refinement SMART
_computing_data_collection 'SMART (Bruker, 2000)'
_computing_data_reduction 'SAINT-Plus (Bruker, 2000)'
_computing_molecular_graphics 'SHELXTL (Bruker, 2000)'
_computing_publication_material SHELXTL
_computing_structure_refinement 'SHELXL97 (Sheldrick, 1997)'
_computing_structure_solution 'SHELXS97 (Sheldrick, 1997)'
_diffrn_ambient_temperature 100(2)
_diffrn_measured_fraction_theta_full 0.985
_diffrn_measured_fraction_theta_max 0.986
_diffrn_measurement_device_type 'Bruker SMART APEX II CCD area-detector'
_diffrn_measurement_method '\f and \w'
_diffrn_radiation_monochromator graphite
_diffrn_radiation_source 'fine-focus sealed tube'
_diffrn_radiation_type CuK\a
_diffrn_radiation_wavelength 1.54178
_diffrn_reflns_av_R_equivalents 0.011
_diffrn_reflns_av_sigmaI/netI 0.013
_diffrn_reflns_limit_h_max 9
_diffrn_reflns_limit_h_min -9
_diffrn_reflns_limit_k_max 14
_diffrn_reflns_limit_k_min -11
_diffrn_reflns_limit_l_max 15
_diffrn_reflns_limit_l_min -11
_diffrn_reflns_number 4823
_diffrn_reflns_theta_full 65.0
_diffrn_reflns_theta_max 65.0
_diffrn_reflns_theta_min 5.0
_diffrn_standards_decay_% 0
_diffrn_standards_number 0
_exptl_absorpt_coefficient_mu 0.731
_exptl_absorpt_correction_T_max 0.930
_exptl_absorpt_correction_T_min 0.844
_exptl_absorpt_correction_type multi-scan
_exptl_absorpt_process_details '(SADABS; Sheldrick, 2003)'
_exptl_crystal_colour colourless
_exptl_crystal_density_diffrn 1.316
_exptl_crystal_density_method 'not measured'
_exptl_crystal_description prism
_exptl_crystal_F_000 528
_exptl_crystal_size_max 0.24
_exptl_crystal_size_mid 0.20
_exptl_crystal_size_min 0.10
_refine_diff_density_max 0.15
_refine_diff_density_min -0.10
_refine_ls_abs_structure_details 'Flack (1983), 783 Friedel pairs'
_refine_ls_abs_structure_Flack 0.12(18)
_refine_ls_extinction_coef 0.0021(3)
_refine_ls_extinction_expression Fc^*^=kFc[1+0.001xFc^2^\l^3^/sin(2\q)]^-1/4^
_refine_ls_extinction_method SHELXL97
_refine_ls_goodness_of_fit_ref 1.07
_refine_ls_hydrogen_treatment constr
_refine_ls_matrix_type full
_refine_ls_number_parameters 167
_refine_ls_number_reflns 2023
_refine_ls_number_restraints 0
_refine_ls_restrained_S_all 1.07
_refine_ls_R_factor_all 0.025
_refine_ls_R_factor_gt 0.025
_refine_ls_shift/su_max 0.00
_refine_ls_shift/su_mean 0.00
_refine_ls_structure_factor_coef Fsqd
_refine_ls_weighting_details 'calc w=1/[\s^2^(Fo^2^)+(0.0243P)^2^+0.3284P] where P=(Fo^2^+2Fc^2^)/3'
_refine_ls_weighting_scheme calc
_refine_ls_wR_factor_gt 0.060
_refine_ls_wR_factor_ref 0.060
_reflns_number_gt 2021
_reflns_number_total 2023
_reflns_threshold_expression I>2\s(I)
_cod_data_source_file tk2133.cif
_cod_data_source_block I
_cod_database_code 2212714
_cod_database_fobs_code 2212714

loop_
_symmetry_equiv_pos_as_xyz
'x, y, z'
'-x+1/2, -y, z+1/2'
'-x, y+1/2, -z+1/2'
'x+1/2, -y+1/2, -z'

loop_
_atom_site_type_symbol
_atom_site_label
_atom_site_fract_x
_atom_site_fract_y
_atom_site_fract_z
_atom_site_U_iso_or_equiv
_atom_site_adp_type
_atom_site_calc_flag
_atom_site_refinement_flags
_atom_site_occupancy
O O1 0.88853(12) 0.84461(7) 0.90876(7) 0.0250(2) Uani d . 1
C C1 1.01164(16) 0.69781(10) 0.81328(10) 0.0208(3) Uani d . 1
O O2 0.52538(11) 0.65202(8) 0.63889(7) 0.0278(2) Uani d . 1
C C2 1.17714(16) 0.73978(11) 0.76301(11) 0.0239(3) Uani d . 1
H H2A 1.2115 0.8123 0.7917 0.029 Uiso calc R 1
H H2B 1.2710 0.6861 0.7728 0.029 Uiso calc R 1
O O3 1.00221(13) 0.81354(9) 1.06220(7) 0.0349(3) Uani d . 1
C C3A 0.96813(16) 0.68073(10) 0.63582(9) 0.0210(3) Uani d . 1
C C3 1.13061(16) 0.75048(11) 0.64964(11) 0.0237(3) Uani d . 1
H H3A 1.2236 0.7218 0.6061 0.028 Uiso calc R 1
H H3B 1.1092 0.8289 0.6315 0.028 Uiso calc R 1
C C4 0.80057(15) 0.74877(11) 0.64201(11) 0.0208(3) Uani d . 1
H H4 0.7737 0.7886 0.5771 0.025 Uiso calc R 1
C C5 0.67149(16) 0.65834(11) 0.66735(10) 0.0218(3) Uani d . 1
C C6A 0.95009(16) 0.61074(10) 0.73507(10) 0.0201(3) Uani d . 1
H H6A 1.0268 0.5447 0.7338 0.024 Uiso calc R 1
C C6 0.76184(17) 0.57606(11) 0.73777(10) 0.0229(3) Uani d . 1
H H6B 0.7477 0.4992 0.7126 0.027 Uiso calc R 1
H H6C 0.7161 0.5808 0.8080 0.027 Uiso calc R 1
C C7 0.79081(15) 0.82362(10) 0.73554(10) 0.0209(3) Uani d . 1
C C8 0.88641(17) 0.79259(10) 0.81351(10) 0.0215(3) Uani d . 1
C C9 1.03550(17) 0.67341(11) 0.92759(10) 0.0247(3) Uani d . 1
H H9 1.1590 0.6607 0.9418 0.030 Uiso calc R 1
C C10 0.98048(17) 0.78150(11) 0.97702(10) 0.0255(3) Uani d . 1
C C11 0.93179(19) 0.57825(12) 0.97376(11) 0.0325(3) Uani d . 1
H H11A 0.9570 0.5723 1.0468 0.049 Uiso calc R 1
H H11B 0.9619 0.5087 0.9397 0.049 Uiso calc R 1
H H11C 0.8102 0.5930 0.9643 0.049 Uiso calc R 1
C C12 0.66081(17) 0.91498(11) 0.73617(11) 0.0264(3) Uani d . 1
H H12A 0.5468 0.8831 0.7292 0.040 Uiso calc R 1
H H12B 0.6826 0.9655 0.6791 0.040 Uiso calc R 1
H H12C 0.6683 0.9559 0.8006 0.040 Uiso calc R 1
C C13 0.96969(18) 0.61192(11) 0.53816(10) 0.0256(3) Uani d . 1
H H13A 0.9760 0.6614 0.4789 0.038 Uiso calc R 1
H H13B 0.8654 0.5677 0.5343 0.038 Uiso calc R 1
H H13C 1.0687 0.5625 0.5385 0.038 Uiso calc R 1

loop_
_atom_site_aniso_label
_atom_site_aniso_U_11
_atom_site_aniso_U_22
_atom_site_aniso_U_33
_atom_site_aniso_U_12
_atom_site_aniso_U_13
_atom_site_aniso_U_23
O1 0.0240(5) 0.0255(5) 0.0255(5) -0.0004(4) -0.0008(4) -0.0043(4)
C1 0.0176(6) 0.0195(6) 0.0252(6) -0.0004(5) -0.0002(5) 0.0029(5)
O2 0.0185(5) 0.0297(5) 0.0352(5) -0.0019(4) -0.0020(4) -0.0017(4)
C2 0.0182(6) 0.0214(6) 0.0322(7) -0.0008(5) -0.0002(6) 0.0004(6)
O3 0.0354(6) 0.0431(6) 0.0262(5) -0.0033(5) -0.0022(4) -0.0058(5)
C3A 0.0193(6) 0.0201(6) 0.0236(6) 0.0022(5) -0.0001(6) 0.0011(5)
C3 0.0178(6) 0.0241(7) 0.0291(7) 0.0011(5) 0.0031(6) 0.0037(6)
C4 0.0177(6) 0.0213(7) 0.0233(6) 0.0014(5) -0.0011(5) 0.0015(6)
C5 0.0203(6) 0.0209(6) 0.0242(6) 0.0004(5) 0.0036(5) -0.0069(5)
C6A 0.0173(6) 0.0177(6) 0.0254(6) 0.0022(5) 0.0017(5) -0.0004(5)
C6 0.0206(6) 0.0196(6) 0.0285(7) -0.0033(5) 0.0003(6) -0.0014(5)
C7 0.0165(6) 0.0187(6) 0.0277(7) -0.0018(5) 0.0017(5) 0.0009(5)
C8 0.0176(6) 0.0204(6) 0.0264(7) -0.0038(5) 0.0038(5) -0.0022(5)
C9 0.0201(6) 0.0285(7) 0.0256(7) -0.0002(6) -0.0019(6) 0.0021(6)
C10 0.0190(6) 0.0312(7) 0.0263(7) -0.0057(6) 0.0007(6) -0.0006(6)
C11 0.0370(8) 0.0332(8) 0.0274(7) -0.0056(6) -0.0021(6) 0.0065(6)
C12 0.0222(7) 0.0222(6) 0.0347(7) 0.0016(5) -0.0023(6) -0.0029(6)
C13 0.0234(6) 0.0266(7) 0.0268(7) 0.0029(6) 0.0031(6) -0.0008(6)

loop_
_atom_type_symbol
_atom_type_description
_atom_type_scat_dispersion_real
_atom_type_scat_dispersion_imag
_atom_type_scat_source
C C 0.0181 0.0091 'International Tables Vol C Tables 4.2.6.8 and 6.1.1.4'
H H 0.0000 0.0000 'International Tables Vol C Tables 4.2.6.8 and 6.1.1.4'
O O 0.0492 0.0322 'International Tables Vol C Tables 4.2.6.8 and 6.1.1.4'

loop_
_geom_angle_atom_site_label_1
_geom_angle_atom_site_label_2
_geom_angle_atom_site_label_3
_geom_angle
C10 O1 C8 109.73(10)
C8 C1 C9 102.87(11)
C8 C1 C2 107.58(10)
C9 C1 C2 112.06(11)
C8 C1 C6A 108.19(10)
C9 C1 C6A 123.64(11)
C2 C1 C6A 101.76(10)
C3 C2 C1 103.87(10)
C3 C2 H2A 111.0
C1 C2 H2A 111.0
C3 C2 H2B 111.0
C1 C2 H2B 111.0
H2A C2 H2B 109.0
C13 C3A C3 112.91(11)
C13 C3A C4 109.76(10)
C3 C3A C4 114.08(10)
C13 C3A C6A 113.98(10)
C3 C3A C6A 105.88(10)
C4 C3A C6A 99.53(10)
C2 C3 C3A 105.39(10)
C2 C3 H3A 110.7
C3A C3 H3A 110.7
C2 C3 H3B 110.7
C3A C3 H3B 110.7
H3A C3 H3B 108.8
C7 C4 C5 102.42(11)
C7 C4 C3A 113.43(10)
C5 C4 C3A 101.38(10)
C7 C4 H4 112.9
C5 C4 H4 112.9
C3A C4 H4 112.9
O2 C5 C4 127.52(13)
O2 C5 C6 125.84(12)
C4 C5 C6 106.63(10)
C6 C6A C1 118.10(10)
C6 C6A C3A 104.73(10)
C1 C6A C3A 99.02(10)
C6 C6A H6A 111.3
C1 C6A H6A 111.3
C3A C6A H6A 111.3
C5 C6 C6A 104.84(10)
C5 C6 H6B 110.8
C6A C6 H6B 110.8
C5 C6 H6C 110.8
C6A C6 H6C 110.8
H6B C6 H6C 108.9
C8 C7 C12 126.14(12)
C8 C7 C4 115.14(11)
C12 C7 C4 118.24(11)
C7 C8 O1 124.73(12)
C7 C8 C1 125.72(12)
O1 C8 C1 109.54(11)
C10 C9 C11 108.87(11)
C10 C9 C1 102.49(10)
C11 C9 C1 117.58(11)
C10 C9 H9 109.2
C11 C9 H9 109.2
C1 C9 H9 109.2
O3 C10 O1 120.18(13)
O3 C10 C9 129.50(13)
O1 C10 C9 110.28(11)
C9 C11 H11A 109.5
C9 C11 H11B 109.5
H11A C11 H11B 109.5
C9 C11 H11C 109.5
H11A C11 H11C 109.5
H11B C11 H11C 109.5
C7 C12 H12A 109.5
C7 C12 H12B 109.5
H12A C12 H12B 109.5
C7 C12 H12C 109.5
H12A C12 H12C 109.5
H12B C12 H12C 109.5
C3A C13 H13A 109.5
C3A C13 H13B 109.5
H13A C13 H13B 109.5
C3A C13 H13C 109.5
H13A C13 H13C 109.5
H13B C13 H13C 109.5

loop_
_geom_bond_atom_site_label_1
_geom_bond_atom_site_label_2
_geom_bond_distance
O1 C10 1.3792(17)
O1 C8 1.3972(15)
C1 C8 1.5089(17)
C1 C9 1.5380(18)
C1 C2 1.5437(17)
C1 C6A 1.5453(17)
O2 C5 1.2100(16)
C2 C3 1.5354(19)
C2 H2A 0.9900
C2 H2B 0.9900
O3 C10 1.1935(16)
C3A C13 1.5254(18)
C3A C3 1.5403(18)
C3A C4 1.5542(17)
C3A C6A 1.5571(17)
C3 H3A 0.9900
C3 H3B 0.9900
C4 C7 1.5243(18)
C4 C5 1.5265(18)
C4 H4 1.0000
C5 C6 1.5303(19)
C6A C6 1.5383(17)
C6A H6A 1.0000
C6 H6B 0.9900
C6 H6C 0.9900
C7 C8 1.3224(19)
C7 C12 1.5031(18)
C9 C10 1.5190(19)
C9 C11 1.5326(19)
C9 H9 1.0000
C11 H11A 0.9800
C11 H11B 0.9800
C11 H11C 0.9800
C12 H12A 0.9800
C12 H12B 0.9800
C12 H12C 0.9800
C13 H13A 0.9800
C13 H13B 0.9800
C13 H13C 0.9800

loop_
_geom_torsion_atom_site_label_1
_geom_torsion_atom_site_label_2
_geom_torsion_atom_site_label_3
_geom_torsion_atom_site_label_4
_geom_torsion
C8 C1 C2 C3 -71.76(12)
C9 C1 C2 C3 175.87(10)
C6A C1 C2 C3 41.85(12)
C1 C2 C3 C3A -17.74(12)
C13 C3A C3 C2 -138.07(11)
C4 C3A C3 C2 95.70(12)
C6A C3A C3 C2 -12.70(13)
C13 C3A C4 C7 -177.83(10)
C3 C3A C4 C7 -49.98(14)
C6A C3A C4 C7 62.29(12)
C13 C3A C4 C5 73.12(13)
C3 C3A C4 C5 -159.02(11)
C6A C3A C4 C5 -46.75(12)
C7 C4 C5 O2 97.89(16)
C3A C4 C5 O2 -144.75(13)
C7 C4 C5 C6 -81.48(11)
C3A C4 C5 C6 35.89(13)
C8 C1 C6A C6 -47.28(14)
C9 C1 C6A C6 72.73(16)
C2 C1 C6A C6 -160.44(11)
C8 C1 C6A C3A 64.84(12)
C9 C1 C6A C3A -175.14(12)
C2 C1 C6A C3A -48.31(10)
C13 C3A C6A C6 -75.29(13)
C3 C3A C6A C6 160.00(10)
C4 C3A C6A C6 41.45(12)
C13 C3A C6A C1 162.38(11)
C3 C3A C6A C1 37.67(11)
C4 C3A C6A C1 -80.88(10)
O2 C5 C6 C6A 170.68(13)
C4 C5 C6 C6A -9.94(13)
C1 C6A C6 C5 88.90(13)
C3A C6A C6 C5 -20.02(12)
C5 C4 C7 C8 84.55(13)
C3A C4 C7 C8 -23.84(16)
C5 C4 C7 C12 -87.95(13)
C3A C4 C7 C12 163.66(11)
C12 C7 C8 O1 -3.8(2)
C4 C7 C8 O1 -175.59(11)
C12 C7 C8 C1 177.43(12)
C4 C7 C8 C1 5.62(19)
C10 O1 C8 C7 170.43(13)
C10 O1 C8 C1 -10.61(14)
C9 C1 C8 C7 -160.45(13)
C2 C1 C8 C7 81.09(16)
C6A C1 C8 C7 -28.14(17)
C9 C1 C8 O1 20.60(13)
C2 C1 C8 O1 -97.86(12)
C6A C1 C8 O1 152.92(10)
C8 C1 C9 C10 -21.53(12)
C2 C1 C9 C10 93.74(12)
C6A C1 C9 C10 -143.99(12)
C8 C1 C9 C11 97.77(13)
C2 C1 C9 C11 -146.96(12)
C6A C1 C9 C11 -24.69(19)
C8 O1 C10 O3 177.53(12)
C8 O1 C10 C9 -4.47(14)
C11 C9 C10 O3 69.47(18)
C1 C9 C10 O3 -165.31(14)
C11 C9 C10 O1 -108.30(12)
C1 C9 C10 O1 16.93(13)

loop_
_cod_related_entry_id
_cod_related_entry_database
_cod_related_entry_code
1 ChemSpider 21185435
